data_7135022
loop_
_publ_author_name
'Kumar, Prashant'
'Kant, Ruchir'
'Rastogi, Namrata'

_publ_section_title
;
 Nitrogen atom insertion into N&#xe001;N double bonds: straightforward
 access to triazenes.
;
_journal_issue 85
_journal_name_full 'Chemical communications (Cambridge, England)'
_journal_page_first 16632
_journal_page_last 16635
_journal_paper_doi 10.1039/d5cc04472c
_journal_volume 61
_journal_year 2025
_chemical_formula_sum 'C8 H9 N3 O2'
_chemical_formula_weight 179.18
_space_group_IT_number 61
_space_group_name_Hall '-P 2ac 2ab'
_space_group_name_H-M_alt 'P b c a'
_symmetry_cell_setting orthorhombic
_symmetry_Int_Tables_number 61
_symmetry_space_group_name_Hall '-P 2ac 2ab'
_symmetry_space_group_name_H-M 'P b c a'
_atom_sites_solution_hydrogens geom
_atom_sites_solution_primary direct
_atom_sites_solution_secondary difmap
_audit_creation_date 2025-06-25
_audit_creation_method SHELXL-97
_audit_update_record
;
2025-07-09 deposited with the CCDC.	2025-09-22 downloaded from the CCDC.
;
_cell_angle_alpha 90.00
_cell_angle_beta 90.00
_cell_angle_gamma 90.00
_cell_formula_units_Z 8
_cell_length_a 12.8099(4)
_cell_length_b 7.7737(2)
_cell_length_c 18.5183(5)
_cell_measurement_reflns_used 2228
_cell_measurement_temperature 295(2)
_cell_measurement_theta_max 75.6040
_cell_measurement_theta_min 4.7810
_cell_volume 1844.06(9)
_computing_cell_refinement 'CrysAlisPro 1.171.42.67a (Rigaku OD, 2022)'
_computing_data_collection 'CrysAlisPro 1.171.42.67a (Rigaku OD, 2022)'
_computing_data_reduction 'CrysAlisPro 1.171.42.67a (Rigaku OD, 2022)'
_computing_molecular_graphics 'SHELXTL (Bruker, 1997)'
_computing_publication_material 'PLATON (Spek, 2003)'
_computing_structure_refinement 'SHELXL-97 (Sheldrick, 1997)'
_computing_structure_solution 'SHELXS-97 (Sheldrick, 1990)'
_diffrn_ambient_temperature 295(2)
_diffrn_detector 'Hybrid Pixel Array Detector'
_diffrn_detector_area_resol_mean 10.0000
_diffrn_detector_type HyPix
_diffrn_measured_fraction_theta_full 0.822
_diffrn_measured_fraction_theta_max 0.822
_diffrn_measurement_device 'four-circle diffractometer'
_diffrn_measurement_device_type 'XtaLAB Synergy, Dualflex, HyPix'
_diffrn_radiation_monochromator mirror
_diffrn_radiation_probe x-ray
_diffrn_radiation_type 'Cu K\a'
_diffrn_radiation_wavelength 1.54184
_diffrn_reflns_av_R_equivalents 0.0342
_diffrn_reflns_av_sigmaI/netI 0.0437
_diffrn_reflns_limit_h_max 15
_diffrn_reflns_limit_h_min -15
_diffrn_reflns_limit_k_max 9
_diffrn_reflns_limit_k_min -3
_diffrn_reflns_limit_l_max 20
_diffrn_reflns_limit_l_min -22
_diffrn_reflns_number 3952
_diffrn_reflns_theta_full 77.29
_diffrn_reflns_theta_max 77.29
_diffrn_reflns_theta_min 4.78
_diffrn_source 'micro-focus sealed X-ray tube'
_diffrn_source_type 'PhotonJet (Cu) X-ray Source'
_exptl_absorpt_coefficient_mu 0.803
_exptl_absorpt_correction_T_max 0.9686
_exptl_absorpt_correction_T_min 0.8305
_exptl_absorpt_correction_type multi-scan
_exptl_absorpt_process_details 'REQAB (Rigaku, 1998)'
_exptl_crystal_colour 'clear light colourless'
_exptl_crystal_density_diffrn 1.291
_exptl_crystal_density_method 'not measured'
_exptl_crystal_description Rod
_exptl_crystal_F_000 752
_exptl_crystal_size_max 0.24
_exptl_crystal_size_mid 0.05
_exptl_crystal_size_min 0.04
_refine_diff_density_max 0.185
_refine_diff_density_min -0.128
_refine_diff_density_rms 0.029
_refine_ls_extinction_method none
_refine_ls_goodness_of_fit_ref 1.075
_refine_ls_hydrogen_treatment constr
_refine_ls_matrix_type full
_refine_ls_number_parameters 119
_refine_ls_number_reflns 1605
_refine_ls_number_restraints 0
_refine_ls_restrained_S_all 1.075
_refine_ls_R_factor_all 0.0526
_refine_ls_R_factor_gt 0.0450
_refine_ls_shift/su_max 0.000
_refine_ls_shift/su_mean 0.000
_refine_ls_structure_factor_coef Fsqd
_refine_ls_weighting_details 'calc w=1/[\s^2^(Fo^2^)+(0.0685P)^2^+0.1852P] where P=(Fo^2^+2Fc^2^)/3'
_refine_ls_weighting_scheme calc
_refine_ls_wR_factor_gt 0.1267
_refine_ls_wR_factor_ref 0.1351
_reflns_number_gt 1339
_reflns_number_total 1605
_reflns_threshold_expression >2sigma(I)
_cod_data_source_file d5cc04472c2.cif
_cod_data_source_block xxx
_cod_depositor_comments
;
The following automatic conversions were performed:

data item '_exptl_absorpt_correction_type' value 'Multi-scan' was
changed to 'multi-scan' in accordance with the
/home/data/users/saulius/crontab/automatic-downloads/rss-feeds/RSC/lib/dictionaries/cif_core.dic
dictionary named 'cif_core.dic' version 2.4.2 last updated on
2011-04-26.

data item '_symmetry_cell_setting' value 'Orthorhombic' was changed
to 'orthorhombic' in accordance with the
/home/data/users/saulius/crontab/automatic-downloads/rss-feeds/RSC/lib/dictionaries/cif_core.dic
dictionary named 'cif_core.dic' version 2.4.2 last updated on
2011-04-26.

Automatic conversion script
Id: cif_fix_values 8170 2020-07-09 18:12:32Z antanas 

 Adding full bibliography for 7135022.cif.
;
_cod_database_code 7135022

loop_
_symmetry_equiv_pos_as_xyz
'x, y, z'
'-x+1/2, -y, z+1/2'
'-x, y+1/2, -z+1/2'
'x+1/2, -y+1/2, -z'
'-x, -y, -z'
'x-1/2, y, -z-1/2'
'x, -y-1/2, z-1/2'
'-x-1/2, y-1/2, z'

loop_
_atom_site_label
_atom_site_type_symbol
_atom_site_fract_x
_atom_site_fract_y
_atom_site_fract_z
_atom_site_U_iso_or_equiv
_atom_site_adp_type
_atom_site_occupancy
_atom_site_symmetry_multiplicity
_atom_site_calc_flag
_atom_site_refinement_flags
_atom_site_disorder_assembly
_atom_site_disorder_group
C1 C 0.37510(13) 0.72860(18) 0.47757(8) 0.0521(4) Uani 1 1 d . . .
C2 C 0.46963(15) 0.7585(2) 0.51095(10) 0.0644(5) Uani 1 1 d . . .
H2 H 0.5174 0.8338 0.4902 0.077 Uiso 1 1 calc R . .
C3 C 0.4936(2) 0.6772(3) 0.57495(11) 0.0815(6) Uani 1 1 d . . .
H3 H 0.5580 0.6959 0.5968 0.098 Uiso 1 1 calc R . .
C4 C 0.4223(2) 0.5687(3) 0.60638(10) 0.0855(7) Uani 1 1 d . . .
H4 H 0.4380 0.5156 0.6501 0.103 Uiso 1 1 calc R . .
C5 C 0.3274(2) 0.5379(3) 0.57337(11) 0.0800(6) Uani 1 1 d . . .
H5 H 0.2797 0.4634 0.5947 0.096 Uiso 1 1 calc R . .
C6 C 0.30277(17) 0.6177(2) 0.50844(9) 0.0648(5) Uani 1 1 d . . .
H6 H 0.2390 0.5973 0.4860 0.078 Uiso 1 1 calc R . .
C10 C 0.18329(13) 0.82191(18) 0.27320(8) 0.0502(4) Uani 1 1 d . . .
C12 C 0.07558(19) 0.9230(3) 0.18021(12) 0.0846(6) Uani 1 1 d . . .
H12A H 0.0918 0.8316 0.1472 0.127 Uiso 1 1 calc R . .
H12B H 0.0621 1.0266 0.1536 0.127 Uiso 1 1 calc R . .
H12C H 0.0149 0.8928 0.2079 0.127 Uiso 1 1 calc R . .
N7 N 0.35650(11) 0.82348(15) 0.41269(7) 0.0548(4) Uani 1 1 d . . .
N8 N 0.28457(10) 0.76413(15) 0.37498(6) 0.0502(4) Uani 1 1 d . . .
N9 N 0.26466(12) 0.86591(15) 0.31680(7) 0.0568(4) Uani 1 1 d . . .
H9 H 0.3022 0.9551 0.3079 0.068 Uiso 1 1 calc R . .
O11 O 0.16285(11) 0.95029(15) 0.22833(7) 0.0709(4) Uani 1 1 d . . .
O13 O 0.13706(10) 0.68743(14) 0.27518(6) 0.0602(4) Uani 1 1 d . . .

loop_
_atom_site_aniso_label
_atom_site_aniso_U_11
_atom_site_aniso_U_22
_atom_site_aniso_U_33
_atom_site_aniso_U_23
_atom_site_aniso_U_13
_atom_site_aniso_U_12
C1 0.0578(8) 0.0465(7) 0.0519(8) -0.0050(6) -0.0034(6) 0.0074(6)
C2 0.0692(11) 0.0599(9) 0.0642(10) -0.0101(7) -0.0131(8) 0.0020(7)
C3 0.0960(16) 0.0782(12) 0.0702(12) -0.0131(10) -0.0329(11) 0.0127(10)
C4 0.129(2) 0.0727(12) 0.0547(10) -0.0011(8) -0.0203(12) 0.0184(12)
C5 0.1076(17) 0.0684(11) 0.0638(11) 0.0100(8) 0.0064(11) 0.0056(10)
C6 0.0684(10) 0.0642(10) 0.0619(10) 0.0055(7) -0.0016(8) 0.0024(8)
C10 0.0536(8) 0.0458(8) 0.0511(8) 0.0031(6) 0.0014(6) 0.0078(6)
C12 0.0856(15) 0.0865(13) 0.0818(13) 0.0128(10) -0.0291(11) 0.0145(10)
N7 0.0542(8) 0.0514(7) 0.0590(8) 0.0028(5) -0.0046(6) 0.0007(5)
N8 0.0534(7) 0.0459(6) 0.0512(7) 0.0027(5) -0.0028(5) 0.0029(5)
N9 0.0631(8) 0.0467(7) 0.0606(8) 0.0117(5) -0.0090(6) -0.0050(5)
O11 0.0828(9) 0.0570(7) 0.0729(8) 0.0158(5) -0.0210(6) 0.0035(6)
O13 0.0619(7) 0.0541(7) 0.0647(7) 0.0065(5) -0.0086(5) -0.0025(5)

loop_
_atom_type_symbol
_atom_type_description
_atom_type_scat_dispersion_real
_atom_type_scat_dispersion_imag
_atom_type_scat_source
C C 0.0181 0.0091 'International Tables Vol C Tables 4.2.6.8 and 6.1.1.4'
H H 0.0000 0.0000 'International Tables Vol C Tables 4.2.6.8 and 6.1.1.4'
N N 0.0311 0.0180 'International Tables Vol C Tables 4.2.6.8 and 6.1.1.4'
O O 0.0492 0.0322 'International Tables Vol C Tables 4.2.6.8 and 6.1.1.4'

loop_
_geom_angle_atom_site_label_1
_geom_angle_atom_site_label_2
_geom_angle_atom_site_label_3
_geom_angle
_geom_angle_site_symmetry_1
_geom_angle_site_symmetry_3
_geom_angle_publ_flag
C2 C1 C6 120.40(16) . . ?
C2 C1 N7 115.84(15) . . ?
C6 C1 N7 123.71(15) . . ?
C3 C2 C1 120.28(19) . . ?
C3 C2 H2 119.9 . . ?
C1 C2 H2 119.9 . . ?
C4 C3 C2 119.9(2) . . ?
C4 C3 H3 120.1 . . ?
C2 C3 H3 120.1 . . ?
C3 C4 C5 120.30(18) . . ?
C3 C4 H4 119.9 . . ?
C5 C4 H4 119.9 . . ?
C4 C5 C6 120.3(2) . . ?
C4 C5 H5 119.8 . . ?
C6 C5 H5 119.8 . . ?
C1 C6 C5 118.8(2) . . ?
C1 C6 H6 120.6 . . ?
C5 C6 H6 120.6 . . ?
O13 C10 O11 125.24(15) . . ?
O13 C10 N9 125.25(13) . . ?
O11 C10 N9 109.51(13) . . ?
O11 C12 H12A 109.5 . . ?
O11 C12 H12B 109.5 . . ?
H12A C12 H12B 109.5 . . ?
O11 C12 H12C 109.5 . . ?
H12A C12 H12C 109.5 . . ?
H12B C12 H12C 109.5 . . ?
N8 N7 C1 113.80(12) . . ?
N7 N8 N9 111.55(12) . . ?
N8 N9 C10 117.83(12) . . ?
N8 N9 H9 121.1 . . ?
C10 N9 H9 121.1 . . ?
C10 O11 C12 115.41(14) . . ?

loop_
_geom_bond_atom_site_label_1
_geom_bond_atom_site_label_2
_geom_bond_distance
_geom_bond_site_symmetry_2
_geom_bond_publ_flag
C1 C2 1.379(2) . ?
C1 C6 1.388(3) . ?
C1 N7 1.430(2) . ?
C2 C3 1.378(3) . ?
C2 H2 0.9300 . ?
C3 C4 1.373(4) . ?
C3 H3 0.9300 . ?
C4 C5 1.382(4) . ?
C4 H4 0.9300 . ?
C5 C6 1.389(3) . ?
C5 H5 0.9300 . ?
C6 H6 0.9300 . ?
C10 O13 1.202(2) . ?
C10 O11 1.3247(18) . ?
C10 N9 1.362(2) . ?
C12 O11 1.445(2) . ?
C12 H12A 0.9600 . ?
C12 H12B 0.9600 . ?
C12 H12C 0.9600 . ?
N7 N8 1.2448(19) . ?
N8 N9 1.3608(17) . ?
N9 H9 0.8600 . ?

loop_
_geom_torsion_atom_site_label_1
_geom_torsion_atom_site_label_2
_geom_torsion_atom_site_label_3
_geom_torsion_atom_site_label_4
_geom_torsion
_geom_torsion_site_symmetry_1
_geom_torsion_site_symmetry_2
_geom_torsion_site_symmetry_3
_geom_torsion_site_symmetry_4
_geom_torsion_publ_flag
C6 C1 C2 C3 0.6(2) . . . . ?
N7 C1 C2 C3 178.04(15) . . . . ?
C1 C2 C3 C4 -1.3(3) . . . . ?
C2 C3 C4 C5 1.3(3) . . . . ?
C3 C4 C5 C6 -0.6(3) . . . . ?
C2 C1 C6 C5 0.0(3) . . . . ?
N7 C1 C6 C5 -177.16(15) . . . . ?
C4 C5 C6 C1 0.0(3) . . . . ?
C2 C1 N7 N8 163.08(14) . . . . ?
C6 C1 N7 N8 -19.6(2) . . . . ?
C1 N7 N8 N9 175.37(12) . . . . ?
N7 N8 N9 C10 -176.03(14) . . . . ?
O13 C10 N9 N8 -11.8(2) . . . . ?
O11 C10 N9 N8 168.13(13) . . . . ?
O13 C10 O11 C12 1.8(2) . . . . ?
N9 C10 O11 C12 -178.11(16) . . . . ?
